data_4078677
loop_
_publ_author_name
'Shi, Xiao-Chao'
'Jin, Guo-Xin'

_publ_section_title
;
 Synthesis and Characterization of Nickel(II) and Palladium(II) Complexes
 based on Tridentate [N--NP] and [N--NS] Ligands and Their Applications in
 Norbornene Polymerization
;
_journal_issue 13
_journal_name_full Organometallics
_journal_page_first 4748
_journal_paper_doi 10.1021/om3003202
_journal_volume 31
_journal_year 2012
_chemical_formula_sum 'C37 H37 N2 P'
_chemical_formula_weight 540.66
_chemical_name_systematic
; 
 ? 
;
_space_group_IT_number 2
_symmetry_cell_setting triclinic
_symmetry_space_group_name_Hall '-P 1'
_symmetry_space_group_name_H-M 'P -1'
_atom_sites_solution_hydrogens geom
_atom_sites_solution_primary direct
_atom_sites_solution_secondary difmap
_audit_creation_method SHELXL-97
_cell_angle_alpha 81.192(4)
_cell_angle_beta 80.322(4)
_cell_angle_gamma 71.961(4)
_cell_formula_units_Z 2
_cell_length_a 8.415(3)
_cell_length_b 9.746(3)
_cell_length_c 19.733(7)
_cell_measurement_reflns_used 927
_cell_measurement_temperature 293(2)
_cell_measurement_theta_max 26.995
_cell_measurement_theta_min 2.550
_cell_volume 1508.1(9)
_computing_cell_refinement 'Bruker SMART'
_computing_data_collection 'Bruker SMART'
_computing_data_reduction 'Bruker SHELXTL'
_computing_molecular_graphics 'Bruker SHELXTL'
_computing_publication_material 'Bruker SHELXTL'
_computing_structure_refinement 'SHELXL-97 (Sheldrick, 1997)'
_computing_structure_solution 'SHELXS-97 (Sheldrick, 1990)'
_diffrn_ambient_temperature 293(2)
_diffrn_measured_fraction_theta_full 0.978
_diffrn_measured_fraction_theta_max 0.978
_diffrn_measurement_device_type 'CCD area detector'
_diffrn_measurement_method 'phi and omega scans'
_diffrn_radiation_monochromator graphite
_diffrn_radiation_source 'fine-focus sealed tube'
_diffrn_radiation_type MoK\a
_diffrn_radiation_wavelength 0.71073
_diffrn_reflns_av_R_equivalents 0.0269
_diffrn_reflns_av_sigmaI/netI 0.0314
_diffrn_reflns_limit_h_max 8
_diffrn_reflns_limit_h_min -10
_diffrn_reflns_limit_k_max 10
_diffrn_reflns_limit_k_min -11
_diffrn_reflns_limit_l_max 18
_diffrn_reflns_limit_l_min -23
_diffrn_reflns_number 6250
_diffrn_reflns_theta_full 25.01
_diffrn_reflns_theta_max 25.01
_diffrn_reflns_theta_min 2.11
_diffrn_standards_decay_% 3.49
_exptl_absorpt_coefficient_mu 0.119
_exptl_absorpt_correction_T_max 0.9870
_exptl_absorpt_correction_T_min 0.9754
_exptl_absorpt_correction_type multi-scan
_exptl_absorpt_process_details sadabs
_exptl_crystal_colour yellow
_exptl_crystal_density_diffrn 1.191
_exptl_crystal_density_method 'not measured'
_exptl_crystal_description tetragonal
_exptl_crystal_F_000 576
_exptl_crystal_size_max 0.21
_exptl_crystal_size_mid 0.20
_exptl_crystal_size_min 0.11
_refine_diff_density_max 0.353
_refine_diff_density_min -0.336
_refine_diff_density_rms 0.047
_refine_ls_extinction_method none
_refine_ls_goodness_of_fit_ref 1.056
_refine_ls_hydrogen_treatment mixed
_refine_ls_matrix_type full
_refine_ls_number_parameters 369
_refine_ls_number_reflns 5195
_refine_ls_number_restraints 0
_refine_ls_restrained_S_all 1.056
_refine_ls_R_factor_all 0.0653
_refine_ls_R_factor_gt 0.0541
_refine_ls_shift/su_max 0.001
_refine_ls_shift/su_mean 0.000
_refine_ls_structure_factor_coef Fsqd
_refine_ls_weighting_details 'calc w=1/[\s^2^(Fo^2^)+(0.1115P)^2^+0.0000P] where P=(Fo^2^+2Fc^2^)/3'
_refine_ls_weighting_scheme calc
_refine_ls_wR_factor_gt 0.1523
_refine_ls_wR_factor_ref 0.1632
_reflns_number_gt 4140
_reflns_number_total 5195
_reflns_threshold_expression >2sigma(I)
_cod_data_source_file om3003202_si_002.cif
_cod_data_source_block 1c
_cod_depositor_comments
;
The following automatic conversions were performed:

'_symmetry_cell_setting' value 'Triclinic' changed to 'triclinic'
according to /home/saulius/struct/CIF-dictionaries/cif_core.dic
dictionary named 'cif_core.dic' version 2.4.2 from 2011-04-26.

Automatic conversion script
Id: cif_fix_values 1891 2012-01-12 08:04:46Z andrius 
;
_cod_original_sg_symbol_H-M P-1
_cod_database_code 4078677

loop_
_symmetry_equiv_pos_as_xyz
'x, y, z'
'-x, -y, -z'

loop_
_atom_site_label
_atom_site_type_symbol
_atom_site_fract_x
_atom_site_fract_y
_atom_site_fract_z
_atom_site_U_iso_or_equiv
_atom_site_adp_type
_atom_site_occupancy
_atom_site_symmetry_multiplicity
_atom_site_calc_flag
_atom_site_refinement_flags
P1 P 0.65439(6) 0.93801(5) 0.17022(3) 0.04196(19) Uani 1 1 d .
N1 N 0.7113(2) 0.6288(2) 0.31064(10) 0.0501(4) Uani 1 1 d .
H1 H 0.716(3) 0.672(2) 0.2706(12) 0.051(6) Uiso 1 1 d .
N2 N 0.8548(2) 0.63712(17) 0.17563(8) 0.0431(4) Uani 1 1 d .
C1 C 0.8349(2) 0.5015(2) 0.32099(11) 0.0431(5) Uani 1 1 d .
C2 C 0.8489(3) 0.4230(3) 0.38660(11) 0.0554(6) Uani 1 1 d .
H2 H 0.7740 0.4595 0.4244 0.066 Uiso 1 1 calc R
C3 C 0.9712(3) 0.2935(2) 0.39572(13) 0.0591(6) Uani 1 1 d .
H3 H 0.9777 0.2434 0.4397 0.071 Uiso 1 1 calc R
C4 C 1.0845(3) 0.2359(2) 0.34132(13) 0.0608(6) Uani 1 1 d .
H4 H 1.1660 0.1471 0.3481 0.073 Uiso 1 1 calc R
C5 C 1.0755(3) 0.3113(2) 0.27710(12) 0.0575(6) Uani 1 1 d .
H5 H 1.1535 0.2733 0.2404 0.069 Uiso 1 1 calc R
C6 C 0.9525(2) 0.4443(2) 0.26474(11) 0.0440(5) Uani 1 1 d .
C7 C 0.9598(3) 0.5179(2) 0.19572(11) 0.0478(5) Uani 1 1 d .
H7 H 1.0479 0.4753 0.1632 0.057 Uiso 1 1 calc R
C8 C 0.8781(2) 0.7048(2) 0.10717(10) 0.0410(4) Uani 1 1 d .
C9 C 0.7849(2) 0.8511(2) 0.09540(10) 0.0405(4) Uani 1 1 d .
C10 C 0.8074(3) 0.9235(2) 0.02959(11) 0.0525(5) Uani 1 1 d .
H10 H 0.7466 1.0206 0.0210 0.063 Uiso 1 1 calc R
C11 C 0.9174(3) 0.8547(3) -0.02294(12) 0.0586(6) Uani 1 1 d .
H11 H 0.9318 0.9055 -0.0663 0.070 Uiso 1 1 calc R
C12 C 1.0060(3) 0.7112(3) -0.01142(12) 0.0608(6) Uani 1 1 d .
H12 H 1.0798 0.6643 -0.0471 0.073 Uiso 1 1 calc R
C13 C 0.9855(3) 0.6363(2) 0.05313(12) 0.0557(6) Uani 1 1 d .
H13 H 1.0446 0.5385 0.0605 0.067 Uiso 1 1 calc R
C14 C 0.5809(2) 0.6960(2) 0.36152(10) 0.0448(5) Uani 1 1 d .
C15 C 0.5850(2) 0.8257(2) 0.38298(10) 0.0465(5) Uani 1 1 d .
C16 C 0.4482(3) 0.8980(3) 0.42708(11) 0.0540(5) Uani 1 1 d .
H16 H 0.4471 0.9851 0.4412 0.065 Uiso 1 1 calc R
C17 C 0.3145(3) 0.8433(3) 0.45023(12) 0.0591(6) Uani 1 1 d .
H17 H 0.2231 0.8940 0.4791 0.071 Uiso 1 1 calc R
C18 C 0.3160(3) 0.7135(3) 0.43064(12) 0.0564(6) Uani 1 1 d .
H18 H 0.2266 0.6759 0.4480 0.068 Uiso 1 1 calc R
C19 C 0.4471(3) 0.6372(2) 0.38571(11) 0.0488(5) Uani 1 1 d .
C20 C 0.7365(3) 0.8830(3) 0.36177(12) 0.0562(6) Uani 1 1 d .
H20 H 0.7927 0.8484 0.3173 0.067 Uiso 1 1 calc R
C21 C 0.8600(3) 0.8189(4) 0.41503(17) 0.0878(9) Uani 1 1 d .
H21A H 0.8029 0.8398 0.4603 0.132 Uiso 1 1 calc R
H21B H 0.9516 0.8610 0.4042 0.132 Uiso 1 1 calc R
H21C H 0.9031 0.7157 0.4140 0.132 Uiso 1 1 calc R
C22 C 0.6926(3) 1.0478(3) 0.35310(15) 0.0758(7) Uani 1 1 d .
H22A H 0.6085 1.0874 0.3223 0.114 Uiso 1 1 calc R
H22B H 0.7919 1.0764 0.3342 0.114 Uiso 1 1 calc R
H22C H 0.6498 1.0836 0.3973 0.114 Uiso 1 1 calc R
C23 C 0.4387(3) 0.4989(3) 0.36163(13) 0.0599(6) Uani 1 1 d .
H23 H 0.5544 0.4420 0.3469 0.072 Uiso 1 1 calc R
C24 C 0.3625(4) 0.4049(3) 0.41889(16) 0.0828(8) Uani 1 1 d .
H24A H 0.2447 0.4527 0.4303 0.124 Uiso 1 1 calc R
H24B H 0.4186 0.3902 0.4591 0.124 Uiso 1 1 calc R
H24C H 0.3764 0.3128 0.4033 0.124 Uiso 1 1 calc R
C25 C 0.3436(4) 0.5338(3) 0.29994(16) 0.0920(10) Uani 1 1 d .
H25A H 0.2304 0.5924 0.3125 0.138 Uiso 1 1 calc R
H25B H 0.3411 0.4453 0.2850 0.138 Uiso 1 1 calc R
H25C H 0.3986 0.5859 0.2630 0.138 Uiso 1 1 calc R
C26 C 0.4564(2) 0.8938(2) 0.17439(10) 0.0416(4) Uani 1 1 d .
C27 C 0.3380(3) 0.9361(2) 0.23039(12) 0.0544(5) Uani 1 1 d .
H27 H 0.3649 0.9785 0.2644 0.065 Uiso 1 1 calc R
C28 C 0.1804(3) 0.9169(3) 0.23693(14) 0.0670(7) Uani 1 1 d .
H28 H 0.1016 0.9472 0.2748 0.080 Uiso 1 1 calc R
C29 C 0.1394(3) 0.8531(3) 0.18759(14) 0.0630(6) Uani 1 1 d .
H29 H 0.0328 0.8411 0.1915 0.076 Uiso 1 1 calc R
C30 C 0.2578(3) 0.8073(3) 0.13227(14) 0.0611(6) Uani 1 1 d .
H30 H 0.2315 0.7620 0.0992 0.073 Uiso 1 1 calc R
C31 C 0.4150(3) 0.8276(2) 0.12525(12) 0.0511(5) Uani 1 1 d .
H31 H 0.4936 0.7969 0.0874 0.061 Uiso 1 1 calc R
C32 C 0.5867(3) 1.1302(2) 0.13597(12) 0.0498(5) Uani 1 1 d .
C33 C 0.4671(3) 1.1874(3) 0.09046(14) 0.0657(7) Uani 1 1 d .
H33 H 0.4193 1.1257 0.0749 0.079 Uiso 1 1 calc R
C34 C 0.4182(4) 1.3329(3) 0.06804(18) 0.0907(10) Uani 1 1 d .
H34 H 0.3401 1.3686 0.0367 0.109 Uiso 1 1 calc R
C35 C 0.4838(5) 1.4245(3) 0.0916(2) 0.1039(13) Uani 1 1 d .
H35 H 0.4492 1.5232 0.0768 0.125 Uiso 1 1 calc R
C36 C 0.6009(5) 1.3727(3) 0.13710(19) 0.0953(11) Uani 1 1 d .
H36 H 0.6456 1.4362 0.1529 0.114 Uiso 1 1 calc R
C37 C 0.6529(3) 1.2250(3) 0.15966(14) 0.0702(7) Uani 1 1 d .
H37 H 0.7321 1.1900 0.1906 0.084 Uiso 1 1 calc R

loop_
_atom_site_aniso_label
_atom_site_aniso_U_11
_atom_site_aniso_U_22
_atom_site_aniso_U_33
_atom_site_aniso_U_23
_atom_site_aniso_U_13
_atom_site_aniso_U_12
P1 0.0399(3) 0.0450(3) 0.0396(3) -0.0081(2) -0.0066(2) -0.0078(2)
N1 0.0486(10) 0.0521(10) 0.0372(10) -0.0029(8) -0.0009(8) -0.0004(8)
N2 0.0443(9) 0.0435(9) 0.0388(9) -0.0058(7) -0.0012(7) -0.0106(7)
C1 0.0390(10) 0.0453(11) 0.0429(11) -0.0041(8) -0.0072(8) -0.0083(8)
C2 0.0499(12) 0.0658(14) 0.0416(12) -0.0020(10) -0.0032(9) -0.0074(10)
C3 0.0595(13) 0.0592(14) 0.0518(14) 0.0075(11) -0.0132(11) -0.0108(11)
C4 0.0594(14) 0.0485(13) 0.0610(15) 0.0010(11) -0.0118(11) 0.0027(10)
C5 0.0557(13) 0.0512(13) 0.0545(14) -0.0107(10) -0.0028(10) 0.0008(10)
C6 0.0433(10) 0.0430(11) 0.0439(11) -0.0065(8) -0.0056(9) -0.0091(8)
C7 0.0456(11) 0.0467(11) 0.0447(12) -0.0109(9) 0.0018(9) -0.0054(9)
C8 0.0393(10) 0.0459(11) 0.0378(10) -0.0077(8) -0.0012(8) -0.0128(8)
C9 0.0370(9) 0.0482(11) 0.0374(10) -0.0062(8) -0.0052(8) -0.0133(8)
C10 0.0548(12) 0.0521(12) 0.0467(12) 0.0009(10) -0.0073(10) -0.0127(10)
C11 0.0680(15) 0.0652(15) 0.0409(12) -0.0016(10) 0.0014(11) -0.0232(12)
C12 0.0622(14) 0.0708(16) 0.0424(12) -0.0141(11) 0.0090(10) -0.0136(11)
C13 0.0593(13) 0.0501(12) 0.0495(13) -0.0095(10) 0.0013(10) -0.0066(10)
C14 0.0410(10) 0.0521(12) 0.0325(10) -0.0020(8) -0.0065(8) -0.0013(9)
C15 0.0427(11) 0.0584(12) 0.0348(11) -0.0054(9) -0.0096(8) -0.0070(9)
C16 0.0512(12) 0.0638(14) 0.0452(12) -0.0149(10) -0.0069(10) -0.0092(10)
C17 0.0461(12) 0.0731(16) 0.0507(13) -0.0186(11) 0.0037(10) -0.0064(11)
C18 0.0421(11) 0.0690(15) 0.0530(13) -0.0060(11) -0.0028(10) -0.0108(10)
C19 0.0449(11) 0.0545(12) 0.0424(11) -0.0021(9) -0.0114(9) -0.0063(9)
C20 0.0513(12) 0.0728(15) 0.0458(12) -0.0150(11) -0.0027(10) -0.0176(11)
C21 0.0577(15) 0.113(2) 0.096(2) 0.0020(18) -0.0276(15) -0.0268(15)
C22 0.0759(17) 0.0812(19) 0.0734(18) -0.0077(14) -0.0048(14) -0.0303(14)
C23 0.0538(13) 0.0595(14) 0.0631(15) -0.0068(11) -0.0070(11) -0.0117(10)
C24 0.097(2) 0.0714(18) 0.083(2) 0.0052(15) -0.0120(17) -0.0341(16)
C25 0.134(3) 0.083(2) 0.073(2) -0.0069(16) -0.0338(19) -0.0411(19)
C26 0.0407(10) 0.0391(10) 0.0426(11) -0.0027(8) -0.0066(8) -0.0083(8)
C27 0.0471(12) 0.0632(14) 0.0524(13) -0.0151(10) -0.0034(10) -0.0128(10)
C28 0.0468(12) 0.0804(17) 0.0675(16) -0.0138(13) 0.0093(11) -0.0157(12)
C29 0.0452(12) 0.0638(15) 0.0808(18) -0.0008(13) -0.0126(12) -0.0181(11)
C30 0.0613(14) 0.0599(14) 0.0708(16) -0.0100(12) -0.0193(12) -0.0229(11)
C31 0.0522(12) 0.0538(12) 0.0486(12) -0.0112(10) -0.0080(10) -0.0138(10)
C32 0.0467(11) 0.0417(11) 0.0569(13) -0.0107(9) 0.0056(10) -0.0108(9)
C33 0.0624(14) 0.0496(13) 0.0766(17) 0.0017(12) -0.0101(13) -0.0076(11)
C34 0.0764(18) 0.0597(17) 0.104(2) 0.0172(16) 0.0080(17) 0.0039(14)
C35 0.116(3) 0.0445(16) 0.123(3) -0.0081(17) 0.039(2) -0.0116(17)
C36 0.124(3) 0.0678(19) 0.102(3) -0.0358(17) 0.040(2) -0.0547(19)
C37 0.0822(17) 0.0671(16) 0.0699(17) -0.0222(13) 0.0129(13) -0.0388(14)

loop_
_atom_type_symbol
_atom_type_description
_atom_type_scat_dispersion_real
_atom_type_scat_dispersion_imag
_atom_type_scat_source
C C 0.0033 0.0016 'International Tables Vol C Tables 4.2.6.8 and 6.1.1.4'
H H 0.0000 0.0000 'International Tables Vol C Tables 4.2.6.8 and 6.1.1.4'
N N 0.0061 0.0033 'International Tables Vol C Tables 4.2.6.8 and 6.1.1.4'
P P 0.1023 0.0942 'International Tables Vol C Tables 4.2.6.8 and 6.1.1.4'

loop_
_geom_angle_atom_site_label_1
_geom_angle_atom_site_label_2
_geom_angle_atom_site_label_3
_geom_angle
C26 P1 C9 103.42(9)
C26 P1 C32 99.49(9)
C9 P1 C32 102.81(9)
C1 N1 C14 126.30(18)
C7 N2 C8 120.75(17)
N1 C1 C2 121.71(19)
N1 C1 C6 120.15(18)
C2 C1 C6 118.14(18)
C3 C2 C1 120.9(2)
C2 C3 C4 121.4(2)
C5 C4 C3 118.9(2)
C4 C5 C6 122.1(2)
C5 C6 C1 118.53(19)
C5 C6 C7 117.44(19)
C1 C6 C7 123.95(18)
N2 C7 C6 125.15(19)
C13 C8 C9 119.45(18)
C13 C8 N2 124.37(18)
C9 C8 N2 116.18(17)
C10 C9 C8 118.29(18)
C10 C9 P1 124.32(16)
C8 C9 P1 117.18(14)
C11 C10 C9 121.4(2)
C12 C11 C10 120.0(2)
C11 C12 C13 119.9(2)
C12 C13 C8 120.9(2)
C19 C14 C15 121.59(18)
C19 C14 N1 119.68(19)
C15 C14 N1 118.60(18)
C16 C15 C14 117.93(19)
C16 C15 C20 120.3(2)
C14 C15 C20 121.74(18)
C17 C16 C15 121.2(2)
C16 C17 C18 119.9(2)
C17 C18 C19 121.9(2)
C18 C19 C14 117.5(2)
C18 C19 C23 120.2(2)
C14 C19 C23 122.24(19)
C15 C20 C22 114.05(19)
C15 C20 C21 108.9(2)
C22 C20 C21 110.1(2)
C25 C23 C19 110.6(2)
C25 C23 C24 110.5(2)
C19 C23 C24 112.8(2)
C27 C26 C31 118.41(19)
C27 C26 P1 115.88(16)
C31 C26 P1 125.66(16)
C28 C27 C26 121.2(2)
C29 C28 C27 120.1(2)
C28 C29 C30 119.3(2)
C29 C30 C31 120.7(2)
C30 C31 C26 120.3(2)
C37 C32 C33 118.1(2)
C37 C32 P1 117.81(19)
C33 C32 P1 123.99(17)
C34 C33 C32 121.3(3)
C35 C34 C33 120.0(3)
C34 C35 C36 120.5(3)
C35 C36 C37 120.1(3)
C32 C37 C36 120.0(3)

loop_
_geom_bond_atom_site_label_1
_geom_bond_atom_site_label_2
_geom_bond_distance
P1 C26 1.832(2)
P1 C9 1.834(2)
P1 C32 1.836(2)
N1 C1 1.363(3)
N1 C14 1.424(2)
N2 C7 1.276(3)
N2 C8 1.420(3)
C1 C2 1.403(3)
C1 C6 1.415(3)
C2 C3 1.368(3)
C3 C4 1.373(3)
C4 C5 1.365(3)
C5 C6 1.403(3)
C6 C7 1.440(3)
C8 C13 1.386(3)
C8 C9 1.404(3)
C9 C10 1.393(3)
C10 C11 1.374(3)
C11 C12 1.370(3)
C12 C13 1.380(3)
C14 C19 1.400(3)
C14 C15 1.405(3)
C15 C16 1.389(3)
C15 C20 1.517(3)
C16 C17 1.372(3)
C17 C18 1.374(3)
C18 C19 1.386(3)
C19 C23 1.522(3)
C20 C22 1.521(3)
C20 C21 1.530(3)
C23 C25 1.507(4)
C23 C24 1.526(3)
C26 C27 1.378(3)
C26 C31 1.386(3)
C27 C28 1.378(3)
C28 C29 1.373(4)
C29 C30 1.375(3)
C30 C31 1.379(3)
C32 C37 1.386(3)
C32 C33 1.390(3)
C33 C34 1.373(3)
C34 C35 1.355(5)
C35 C36 1.372(5)
C36 C37 1.393(4)

loop_
_cod_related_entry_id
_cod_related_entry_database
_cod_related_entry_code
1 ChemSpider 30659842
